data_7715409
loop_
_publ_author_name
'Selikhov, Alexander N.'
'F&#xe9;lix, Gautier'
'Lyubov, Dmitry M.'
'Nelyubina, Yulia V.'
'Cherkasov, Anton V.'
'Sene, Saad'
'Taydakov, Ilya V.'
'Metlin, Mikhail T.'
'Tyutyunov, Andrey A.'
'Guari, Yannick'
'Larionova, Joulia'
'Trifonov, Alexander A.'

_publ_section_title
;
 Luminescent Er<sup>3+</sup> based single molecule magnets with
 fluorinated alkoxide or aryloxide ligands.
;
_journal_issue 14
_journal_name_full 'Dalton transactions (Cambridge, England : 2003)'
_journal_page_first 6352
_journal_page_last 6366
_journal_paper_doi 10.1039/d3dt04375d
_journal_volume 53
_journal_year 2024
_chemical_formula_moiety 'C60 H10 Er1 F45 O4 Si1'
_chemical_formula_sum 'C60 H10 Er F45 O4 Si'
_chemical_formula_weight 1845.03
_space_group_crystal_system trigonal
_space_group_IT_number 148
_space_group_name_Hall '-R 3'
_space_group_name_H-M_alt 'R -3 :H'
_atom_sites_solution_hydrogens mixed
_atom_sites_solution_primary dual
_audit_creation_date 2023-08-27
_audit_creation_method
;
Olex2 1.5
(compiled 2023.02.24 svn.rf166f9f3 for OlexSys, GUI svn.r6725)
;
_audit_update_record
;
2023-08-27 deposited with the CCDC.	2024-03-06 downloaded from the CCDC.
;
_cell_angle_alpha 90
_cell_angle_beta 90
_cell_angle_gamma 120
_cell_formula_units_Z 6
_cell_length_a 17.2887(3)
_cell_length_b 17.2887(3)
_cell_length_c 35.2684(5)
_cell_measurement_reflns_used 9831
_cell_measurement_temperature 100
_cell_measurement_theta_max 29.78
_cell_measurement_theta_min 2.36
_cell_volume 9129.4(3)
_computing_molecular_graphics 'Olex2 1.5 (Dolomanov et al., 2009)'
_computing_publication_material 'Olex2 1.5 (Dolomanov et al., 2009)'
_computing_structure_refinement 'XL  (Sheldrick, 2008)'
_computing_structure_solution 'SHELXT 2014/4 (Sheldrick, 2014)'
_diffrn_ambient_temperature 100.00
_diffrn_measured_fraction_theta_full 0.999
_diffrn_measured_fraction_theta_max 0.999
_diffrn_measurement_device_type 'Bruker Quest D8'
_diffrn_measurement_method '\f and \w scans'
_diffrn_radiation_type MoK\a
_diffrn_radiation_wavelength 0.71073
_diffrn_reflns_av_R_equivalents 0.0320
_diffrn_reflns_av_unetI/netI 0.0183
_diffrn_reflns_Laue_measured_fraction_full 0.999
_diffrn_reflns_Laue_measured_fraction_max 0.999
_diffrn_reflns_limit_h_max 22
_diffrn_reflns_limit_h_min -22
_diffrn_reflns_limit_k_max 18
_diffrn_reflns_limit_k_min -22
_diffrn_reflns_limit_l_max 45
_diffrn_reflns_limit_l_min -45
_diffrn_reflns_number 34659
_diffrn_reflns_point_group_measured_fraction_full 0.999
_diffrn_reflns_point_group_measured_fraction_max 0.999
_diffrn_reflns_theta_full 25.242
_diffrn_reflns_theta_max 26.998
_diffrn_reflns_theta_min 2.356
_exptl_absorpt_coefficient_mu 1.587
_exptl_absorpt_correction_T_max 0.0999
_exptl_absorpt_correction_T_min 0.0605
_exptl_absorpt_correction_type multi-scan
_exptl_absorpt_process_details
;
SADABS-2016/2 (Bruker,2016/2) was used for absorption correction.
wR2(int) was 0.0625 before and 0.0417 after correction.
The Ratio of minimum to maximum transmission is 0.6056.
The \l/2 correction factor is Not present.
;
_exptl_crystal_colour pink
_exptl_crystal_colour_primary pink
_exptl_crystal_density_diffrn 2.014
_exptl_crystal_description prism
_exptl_crystal_F_000 5334
_exptl_crystal_size_max 0.15
_exptl_crystal_size_mid 0.1
_exptl_crystal_size_min 0.1
_refine_diff_density_max 0.936
_refine_diff_density_min -1.326
_refine_diff_density_rms 0.088
_refine_ls_extinction_method none
_refine_ls_goodness_of_fit_ref 1.080
_refine_ls_hydrogen_treatment constr
_refine_ls_matrix_type full
_refine_ls_number_parameters 346
_refine_ls_number_reflns 4433
_refine_ls_number_restraints 13
_refine_ls_restrained_S_all 1.079
_refine_ls_R_factor_all 0.0363
_refine_ls_R_factor_gt 0.0324
_refine_ls_shift/su_max 0.003
_refine_ls_shift/su_mean 0.000
_refine_ls_structure_factor_coef Fsqd
_refine_ls_weighting_details 'w=1/[\s^2^(Fo^2^)+(0.0500P)^2^+41.3159P] where P=(Fo^2^+2Fc^2^)/3'
_refine_ls_weighting_scheme calc
_refine_ls_wR_factor_gt 0.0899
_refine_ls_wR_factor_ref 0.0935
_reflns_Friedel_coverage 0.000
_reflns_number_gt 4092
_reflns_number_total 4433
_reflns_threshold_expression 'I > 2\s(I)'
_cod_data_source_file d3dt04375d2.cif
_cod_data_source_block 2
_cod_depositor_comments 'Adding full bibliography for 7715406--7715411.cif.'
_cod_original_sg_symbol_H-M 'R -3'
_cod_database_code 7715409
_shelxl_version_number 2014/6
_shelx_space_group_comment
;
The symmetry employed for this shelxl refinement is uniquely defined
by the following loop, which should always be used as a source of
symmetry information in preference to the above space-group names.
They are only intended as comments.
;
_shelx_estimated_absorpt_t_max 0.857
_shelx_estimated_absorpt_t_min 0.797
_olex2_refinement_description
;
1. Fixed Uiso
 At 1.2 times of:
  All O(H) groups
 At 1.5 times of:
  All C(H,H,H) groups
2. Restrained distances
 Si1-C20 \\sim Si1-C20'
 with sigma of 0.02
3. Uiso/Uaniso restraints and constraints
Uanis(C20) \\sim Ueq, Uanis(C20') \\sim Ueq: with sigma of 0.005 and sigma for
terminal atoms of 0.01
Uanis(C20') = Uanis(C20)
4. Others
 Sof(C20')=Sof(H20F)=Sof(H20E)=Sof(H20D)=1-FVAR(1)
 Sof(C20)=Sof(H20C)=Sof(H20B)=Sof(H20A)=FVAR(1)
 Fixed Sof: O2(0.33333) H2(0.33333)
5.a Riding coordinates:
 O2(H2)
5.b Idealised Me refined as rotating group:
 C20(H20C,H20B,H20A), C20'(H20F,H20E,H20D)
;
_olex2_submission_special_instructions 'No special instructions were received'

loop_
_space_group_symop_operation_xyz
'x, y, z'
'-y, x-y, z'
'-x+y, -x, z'
'x+2/3, y+1/3, z+1/3'
'-y+2/3, x-y+1/3, z+1/3'
'-x+y+2/3, -x+1/3, z+1/3'
'x+1/3, y+2/3, z+2/3'
'-y+1/3, x-y+2/3, z+2/3'
'-x+y+1/3, -x+2/3, z+2/3'
'-x, -y, -z'
'y, -x+y, -z'
'x-y, x, -z'
'-x+2/3, -y+1/3, -z+1/3'
'y+2/3, -x+y+1/3, -z+1/3'
'x-y+2/3, x+1/3, -z+1/3'
'-x+1/3, -y+2/3, -z+2/3'
'y+1/3, -x+y+2/3, -z+2/3'
'x-y+1/3, x+2/3, -z+2/3'

loop_
_atom_site_label
_atom_site_type_symbol
_atom_site_fract_x
_atom_site_fract_y
_atom_site_fract_z
_atom_site_U_iso_or_equiv
_atom_site_adp_type
_atom_site_occupancy
_atom_site_site_symmetry_order
_atom_site_calc_flag
_atom_site_refinement_flags_posn
_atom_site_refinement_flags_adp
_atom_site_refinement_flags_occupancy
_atom_site_disorder_assembly
_atom_site_disorder_group
Er1 Er 0.6667 0.3333 0.59330(2) 0.02789(9) Uani 1 3 d S T P . .
Si1 Si 0.6667 0.3333 0.70744(7) 0.0644(6) Uani 1 3 d DS T P . .
F1 F 0.81880(17) 0.68593(15) 0.51715(7) 0.0501(5) Uani 1 1 d . . . . .
F2 F 0.7628(2) 0.7909(2) 0.54581(9) 0.0725(8) Uani 1 1 d . . . . .
F3 F 0.7122(2) 0.7758(2) 0.62006(9) 0.0743(9) Uani 1 1 d . . . . .
F4 F 0.71943(16) 0.65137(17) 0.66486(7) 0.0566(6) Uani 1 1 d . . . . .
F5 F 0.77366(15) 0.54548(15) 0.63722(7) 0.0468(5) Uani 1 1 d . . . . .
F6 F 0.85698(15) 0.41925(13) 0.61321(6) 0.0464(5) Uani 1 1 d . . . . .
F7 F 1.00489(18) 0.47164(16) 0.65036(6) 0.0521(6) Uani 1 1 d . . . . .
F8 F 1.14372(15) 0.64231(17) 0.64536(6) 0.0512(6) Uani 1 1 d . . . . .
F9 F 1.12788(13) 0.76115(14) 0.59955(6) 0.0439(5) Uani 1 1 d . . . . .
F10 F 0.97870(12) 0.70965(12) 0.56007(6) 0.0353(4) Uani 1 1 d . . . . .
F11 F 0.98985(12) 0.57982(14) 0.51647(6) 0.0371(4) Uani 1 1 d . . . . .
F12 F 0.98816(15) 0.56045(15) 0.44311(6) 0.0451(5) Uani 1 1 d . . . . .
F13 F 0.83518(18) 0.50068(16) 0.40241(6) 0.0521(6) Uani 1 1 d . . . . .
F14 F 0.68097(16) 0.46471(16) 0.43873(7) 0.0541(6) Uani 1 1 d . . . . .
F15 F 0.68162(13) 0.49246(15) 0.51264(7) 0.0483(5) Uani 1 1 d . . . . .
O1 O 0.75633(15) 0.45568(14) 0.57252(8) 0.0377(5) Uani 1 1 d . . . . .
O2 O 0.6425(11) 0.3030(10) 0.6594(2) 0.057(3) Uani 0.3333 1 d . . P A .
H2 H 0.5833 0.2591 0.6615 0.068 Uiso 0.3333 1 d R U P . .
C1 C 0.82374(19) 0.5385(2) 0.56255(9) 0.0303(6) Uani 1 1 d . . . . .
C2 C 0.7958(2) 0.6075(2) 0.57542(11) 0.0343(7) Uani 1 1 d . . . . .
C3 C 0.7929(2) 0.6727(2) 0.55355(12) 0.0414(8) Uani 1 1 d . . . . .
C4 C 0.7647(3) 0.7291(3) 0.56827(14) 0.0520(10) Uani 1 1 d . . . . .
C5 C 0.7393(3) 0.7216(3) 0.60565(13) 0.0510(10) Uani 1 1 d . . . . .
C6 C 0.7424(2) 0.6588(3) 0.62822(12) 0.0450(9) Uani 1 1 d . . . . .
C7 C 0.7705(2) 0.6035(2) 0.61309(11) 0.0376(7) Uani 1 1 d . . . . .
C8 C 0.9105(2) 0.5636(2) 0.58469(9) 0.0285(6) Uani 1 1 d . . . . .
C9 C 0.9214(2) 0.5056(2) 0.60829(9) 0.0332(7) Uani 1 1 d . . . . .
C10 C 0.9989(3) 0.5316(2) 0.62858(10) 0.0373(7) Uani 1 1 d . . . . .
C11 C 1.0694(2) 0.6175(2) 0.62606(9) 0.0373(7) Uani 1 1 d . . . . .
C12 C 1.0610(2) 0.6772(2) 0.60292(10) 0.0335(7) Uani 1 1 d . . . . .
C13 C 0.9832(2) 0.6501(2) 0.58312(9) 0.0297(6) Uani 1 1 d . . . . .
C14 C 0.8349(2) 0.5365(2) 0.51896(10) 0.0329(7) Uani 1 1 d . . . . .
C15 C 0.9110(2) 0.5528(2) 0.49939(10) 0.0327(6) Uani 1 1 d . . . . .
C16 C 0.9117(2) 0.5419(2) 0.46042(10) 0.0375(7) Uani 1 1 d . . . . .
C17 C 0.8347(3) 0.5119(2) 0.43964(11) 0.0426(8) Uani 1 1 d . . . . .
C18 C 0.7573(2) 0.4942(2) 0.45837(12) 0.0427(8) Uani 1 1 d . . . . .
C19 C 0.7584(2) 0.5074(2) 0.49686(11) 0.0391(8) Uani 1 1 d . . . . .
C20 C 0.7771(7) 0.3386(9) 0.7149(4) 0.097(3) Uani 0.617(11) 1 d D U P A 1
H20C H 0.7886 0.3392 0.7422 0.146 Uiso 0.617(11) 1 calc R U P A 1
H20B H 0.8249 0.3931 0.7033 0.146 Uiso 0.617(11) 1 calc R U P A 1
H20A H 0.7754 0.2863 0.7033 0.146 Uiso 0.617(11) 1 calc R U P A 1
C20' C 0.7436(13) 0.3326(14) 0.7452(5) 0.097(3) Uani 0.383(11) 1 d D U P A 2
H20F H 0.7149 0.3230 0.7700 0.146 Uiso 0.383(11) 1 calc R U P A 2
H20E H 0.7995 0.3901 0.7451 0.146 Uiso 0.383(11) 1 calc R U P A 2
H20D H 0.7564 0.2845 0.7400 0.146 Uiso 0.383(11) 1 calc R U P A 2

loop_
_atom_site_aniso_label
_atom_site_aniso_U_11
_atom_site_aniso_U_22
_atom_site_aniso_U_33
_atom_site_aniso_U_23
_atom_site_aniso_U_13
_atom_site_aniso_U_12
Er1 0.02830(10) 0.02830(10) 0.02708(13) 0.000 0.000 0.01415(5)
Si1 0.0689(9) 0.0689(9) 0.0555(12) 0.000 0.000 0.0344(4)
F1 0.0622(14) 0.0471(12) 0.0538(13) -0.0024(10) -0.0046(11) 0.0370(12)
F2 0.093(2) 0.0687(17) 0.089(2) -0.0041(15) -0.0094(17) 0.0655(17)
F3 0.084(2) 0.0790(19) 0.094(2) -0.0298(16) -0.0070(16) 0.0666(18)
F4 0.0466(13) 0.0640(15) 0.0634(15) -0.0210(12) 0.0100(11) 0.0308(12)
F5 0.0457(12) 0.0452(12) 0.0524(13) 0.0012(10) 0.0177(10) 0.0251(10)
F6 0.0521(13) 0.0257(9) 0.0549(13) 0.0052(9) 0.0044(10) 0.0145(9)
F7 0.0740(16) 0.0538(13) 0.0413(11) 0.0023(10) -0.0036(11) 0.0416(13)
F8 0.0474(12) 0.0673(15) 0.0462(12) -0.0206(11) -0.0176(10) 0.0341(12)
F9 0.0281(9) 0.0343(10) 0.0550(12) -0.0105(9) -0.0006(9) 0.0048(8)
F10 0.0306(9) 0.0243(8) 0.0466(11) 0.0020(8) 0.0031(8) 0.0104(7)
F11 0.0282(9) 0.0469(11) 0.0386(10) -0.0086(8) 0.0006(8) 0.0206(8)
F12 0.0507(12) 0.0546(13) 0.0400(11) -0.0037(9) 0.0067(9) 0.0339(11)
F13 0.0709(16) 0.0547(13) 0.0383(11) -0.0100(10) -0.0123(10) 0.0372(12)
F14 0.0452(12) 0.0495(13) 0.0620(14) -0.0067(11) -0.0219(11) 0.0196(11)
F15 0.0278(10) 0.0509(13) 0.0662(14) -0.0115(11) -0.0050(9) 0.0196(9)
O1 0.0242(10) 0.0213(10) 0.0605(15) -0.0068(10) 0.0086(10) 0.0060(9)
O2 0.046(10) 0.074(13) 0.048(4) -0.009(4) -0.003(4) 0.028(5)
C1 0.0229(14) 0.0234(14) 0.0431(17) -0.0062(12) 0.0052(12) 0.0104(11)
C2 0.0216(14) 0.0274(15) 0.0535(19) -0.0109(14) -0.0005(13) 0.0120(12)
C3 0.0369(18) 0.0359(17) 0.057(2) -0.0088(16) -0.0049(16) 0.0221(15)
C4 0.050(2) 0.047(2) 0.073(3) -0.012(2) -0.012(2) 0.0347(19)
C5 0.044(2) 0.049(2) 0.073(3) -0.022(2) -0.0076(19) 0.0337(18)
C6 0.0331(17) 0.046(2) 0.057(2) -0.0193(17) 0.0015(16) 0.0200(16)
C7 0.0265(15) 0.0296(16) 0.056(2) -0.0083(14) 0.0053(14) 0.0136(13)
C8 0.0247(14) 0.0252(14) 0.0349(15) -0.0043(11) 0.0069(12) 0.0120(12)
C9 0.0355(16) 0.0266(15) 0.0368(16) -0.0020(12) 0.0085(13) 0.0150(13)
C10 0.049(2) 0.0399(18) 0.0317(16) -0.0009(13) 0.0025(14) 0.0289(16)
C11 0.0366(17) 0.0485(19) 0.0321(16) -0.0114(14) -0.0027(13) 0.0253(16)
C12 0.0259(14) 0.0297(15) 0.0389(17) -0.0082(13) 0.0040(12) 0.0095(12)
C13 0.0276(14) 0.0249(14) 0.0360(16) -0.0039(12) 0.0052(12) 0.0127(12)
C14 0.0302(15) 0.0258(14) 0.0440(18) -0.0103(13) -0.0027(13) 0.0151(13)
C15 0.0319(15) 0.0278(15) 0.0413(17) -0.0068(13) -0.0016(13) 0.0172(13)
C16 0.0427(18) 0.0368(17) 0.0409(18) -0.0049(14) 0.0023(14) 0.0259(15)
C17 0.057(2) 0.0357(18) 0.0423(19) -0.0076(14) -0.0078(16) 0.0282(17)
C18 0.0391(18) 0.0355(17) 0.054(2) -0.0097(15) -0.0161(16) 0.0188(15)
C19 0.0295(16) 0.0318(16) 0.056(2) -0.0099(15) -0.0038(15) 0.0155(14)
C20 0.092(5) 0.112(5) 0.096(5) 0.000(5) -0.017(4) 0.058(4)
C20' 0.092(5) 0.112(5) 0.096(5) 0.000(5) -0.017(4) 0.058(4)

loop_
_atom_type_symbol
_atom_type_description
_atom_type_scat_dispersion_real
_atom_type_scat_dispersion_imag
_atom_type_scat_source
C C 0.0033 0.0016 'International Tables Vol C Tables 4.2.6.8 and 6.1.1.4'
H H 0.0000 0.0000 'International Tables Vol C Tables 4.2.6.8 and 6.1.1.4'
Er Er -0.2586 4.9576 'International Tables Vol C Tables 4.2.6.8 and 6.1.1.4'
F F 0.0171 0.0103 'International Tables Vol C Tables 4.2.6.8 and 6.1.1.4'
O O 0.0106 0.0060 'International Tables Vol C Tables 4.2.6.8 and 6.1.1.4'
Si Si 0.0817 0.0704 'International Tables Vol C Tables 4.2.6.8 and 6.1.1.4'

loop_
_geom_angle_atom_site_label_1
_geom_angle_atom_site_label_2
_geom_angle_atom_site_label_3
_geom_angle
_geom_angle_site_symmetry_1
_geom_angle_site_symmetry_3
_geom_angle_publ_flag
O1 Er1 O1 107.77(8) 3_665 . ?
O1 Er1 O1 107.76(8) 3_665 2_655 ?
O1 Er1 O1 107.76(8) . 2_655 ?
O1 Er1 O2 105.7(7) . 2_655 ?
O1 Er1 O2 122.7(3) 2_655 2_655 ?
O1 Er1 O2 122.7(3) . . ?
O1 Er1 O2 105.7(7) 3_665 . ?
O1 Er1 O2 104.4(5) 3_665 2_655 ?
O1 Er1 O2 104.4(5) 2_655 . ?
O1 Er1 O2 105.7(7) 2_655 3_665 ?
O1 Er1 O2 122.7(3) 3_665 3_665 ?
O1 Er1 O2 104.4(5) . 3_665 ?
O2 Er1 O2 20.1(4) . 3_665 ?
O2 Er1 O2 20.1(4) . 2_655 ?
O2 Er1 O2 20.1(4) 2_655 3_665 ?
O2 Si1 O2 27.3(5) 2_655 3_665 ?
O2 Si1 O2 27.3(5) 2_655 . ?
O2 Si1 O2 27.3(5) 3_665 . ?
O2 Si1 C20 82.4(5) 2_655 . ?
O2 Si1 C20 82.4(5) . 3_665 ?
O2 Si1 C20 82.4(5) 3_665 2_655 ?
O2 Si1 C20 103.5(9) 3_665 3_665 ?
O2 Si1 C20 103.5(9) . . ?
O2 Si1 C20 103.5(9) 2_655 2_655 ?
O2 Si1 C20 107.6(9) 2_655 3_665 ?
O2 Si1 C20 107.6(9) 3_665 . ?
O2 Si1 C20 107.6(9) . 2_655 ?
O2 Si1 C20' 143.8(11) 3_665 . ?
O2 Si1 C20' 143.8(11) 2_655 3_665 ?
O2 Si1 C20' 137.8(11) 3_665 3_665 ?
O2 Si1 C20' 119.3(7) . 3_665 ?
O2 Si1 C20' 143.8(11) . 2_655 ?
O2 Si1 C20' 119.3(7) 3_665 2_655 ?
O2 Si1 C20' 119.3(7) 2_655 . ?
O2 Si1 C20' 137.8(11) 2_655 2_655 ?
O2 Si1 C20' 137.8(11) . . ?
C20 Si1 C20 118.1(2) . 2_655 ?
C20 Si1 C20 118.06(19) . 3_665 ?
C20 Si1 C20 118.06(19) 3_665 2_655 ?
C20' Si1 C20' 75.7(10) 3_665 2_655 ?
C20' Si1 C20' 75.7(10) . 2_655 ?
C20' Si1 C20' 75.7(10) . 3_665 ?
C1 O1 Er1 172.3(2) . . ?
Er1 O2 H2 105.2 . . ?
Si1 O2 Er1 152.6(5) . . ?
Si1 O2 H2 99.6 . . ?
O2 O2 Er1 79.95(18) 3_665 . ?
O2 O2 Er1 79.95(18) 2_655 . ?
O2 O2 Si1 76.3(3) 2_655 . ?
O2 O2 Si1 76.3(3) 3_665 . ?
O2 O2 O2 60.003(11) 3_665 2_655 ?
O2 O2 H2 124.6 3_665 . ?
O2 O2 H2 173.3 2_655 . ?
O1 C1 C2 107.3(2) . . ?
O1 C1 C8 111.3(3) . . ?
O1 C1 C14 106.4(2) . . ?
C8 C1 C2 105.4(2) . . ?
C8 C1 C14 113.1(2) . . ?
C14 C1 C2 113.2(3) . . ?
C3 C2 C1 127.6(3) . . ?
C3 C2 C7 115.7(3) . . ?
C7 C2 C1 116.7(3) . . ?
F1 C3 C2 121.7(3) . . ?
F1 C3 C4 116.3(4) . . ?
C2 C3 C4 122.0(4) . . ?
F2 C4 C3 119.6(4) . . ?
F2 C4 C5 120.5(4) . . ?
C5 C4 C3 119.9(4) . . ?
F3 C5 C4 120.2(4) . . ?
F3 C5 C6 120.0(4) . . ?
C6 C5 C4 119.8(3) . . ?
F4 C6 C5 120.7(3) . . ?
F4 C6 C7 119.8(4) . . ?
C5 C6 C7 119.5(4) . . ?
F5 C7 C2 121.1(3) . . ?
F5 C7 C6 115.8(3) . . ?
C6 C7 C2 123.1(4) . . ?
C9 C8 C1 124.2(3) . . ?
C9 C8 C13 115.2(3) . . ?
C13 C8 C1 120.6(3) . . ?
F6 C9 C8 122.7(3) . . ?
F6 C9 C10 114.9(3) . . ?
C10 C9 C8 122.4(3) . . ?
F7 C10 C9 119.0(3) . . ?
F7 C10 C11 120.4(3) . . ?
C11 C10 C9 120.6(3) . . ?
F8 C11 C10 120.7(3) . . ?
F8 C11 C12 120.7(3) . . ?
C10 C11 C12 118.7(3) . . ?
F9 C12 C11 120.6(3) . . ?
F9 C12 C13 119.6(3) . . ?
C13 C12 C11 119.8(3) . . ?
F10 C13 C8 118.7(3) . . ?
F10 C13 C12 117.9(3) . . ?
C12 C13 C8 123.4(3) . . ?
C15 C14 C1 127.2(3) . . ?
C15 C14 C19 115.3(3) . . ?
C19 C14 C1 117.2(3) . . ?
F11 C15 C14 122.9(3) . . ?
F11 C15 C16 114.5(3) . . ?
C14 C15 C16 122.6(3) . . ?
F12 C16 C15 119.5(3) . . ?
F12 C16 C17 120.0(3) . . ?
C17 C16 C15 120.4(3) . . ?
F13 C17 C16 120.4(4) . . ?
F13 C17 C18 121.1(3) . . ?
C16 C17 C18 118.4(3) . . ?
F14 C18 C17 119.7(4) . . ?
F14 C18 C19 120.1(3) . . ?
C19 C18 C17 120.2(3) . . ?
F15 C19 C14 120.5(3) . . ?
F15 C19 C18 116.6(3) . . ?
C18 C19 C14 123.0(3) . . ?
Si1 C20 H20C 109.5 . . ?
Si1 C20 H20B 109.5 . . ?
Si1 C20 H20A 109.5 . . ?
H20C C20 H20B 109.5 . . ?
H20C C20 H20A 109.5 . . ?
H20B C20 H20A 109.5 . . ?
Si1 C20' H20F 109.5 . . ?
Si1 C20' H20E 109.5 . . ?
Si1 C20' H20D 109.5 . . ?
H20F C20' H20E 109.5 . . ?
H20F C20' H20D 109.5 . . ?
H20E C20' H20D 109.5 . . ?

loop_
_geom_bond_atom_site_label_1
_geom_bond_atom_site_label_2
_geom_bond_distance
_geom_bond_site_symmetry_2
_geom_bond_publ_flag
Er1 O1 2.034(2) 3_665 ?
Er1 O1 2.034(2) . ?
Er1 O1 2.034(2) 2_655 ?
Er1 O2 2.380(8) 3_665 ?
Er1 O2 2.380(8) . ?
Er1 O2 2.380(8) 2_655 ?
Si1 O2 1.761(9) . ?
Si1 O2 1.761(9) 2_655 ?
Si1 O2 1.761(9) 3_665 ?
Si1 C20 1.885(10) . ?
Si1 C20 1.885(10) 3_665 ?
Si1 C20 1.885(10) 2_655 ?
Si1 C20' 1.886(13) . ?
Si1 C20' 1.886(13) 3_665 ?
Si1 C20' 1.886(13) 2_655 ?
F1 C3 1.341(5) . ?
F2 C4 1.344(5) . ?
F3 C5 1.341(4) . ?
F4 C6 1.339(5) . ?
F5 C7 1.337(4) . ?
F6 C9 1.355(4) . ?
F7 C10 1.335(4) . ?
F8 C11 1.322(4) . ?
F9 C12 1.334(4) . ?
F10 C13 1.344(4) . ?
F11 C15 1.343(4) . ?
F12 C16 1.342(4) . ?
F13 C17 1.328(4) . ?
F14 C18 1.345(4) . ?
F15 C19 1.340(4) . ?
O1 C1 1.365(4) . ?
O2 O2 0.831(16) 3_665 ?
O2 O2 0.831(16) 2_655 ?
O2 H2 0.9233 . ?
C1 C2 1.562(4) . ?
C1 C8 1.548(4) . ?
C1 C14 1.552(5) . ?
C2 C3 1.388(5) . ?
C2 C7 1.390(5) . ?
C3 C4 1.391(5) . ?
C4 C5 1.375(7) . ?
C5 C6 1.368(6) . ?
C6 C7 1.379(5) . ?
C8 C9 1.386(5) . ?
C8 C13 1.393(4) . ?
C9 C10 1.382(5) . ?
C10 C11 1.374(5) . ?
C11 C12 1.379(5) . ?
C12 C13 1.374(5) . ?
C14 C15 1.384(5) . ?
C14 C19 1.393(5) . ?
C15 C16 1.388(5) . ?
C16 C17 1.374(5) . ?
C17 C18 1.382(6) . ?
C18 C19 1.375(6) . ?
C20 H20C 0.9800 . ?
C20 H20B 0.9800 . ?
C20 H20A 0.9800 . ?
C20' H20F 0.9800 . ?
C20' H20E 0.9800 . ?
C20' H20D 0.9800 . ?

loop_
_geom_torsion_atom_site_label_1
_geom_torsion_atom_site_label_2
_geom_torsion_atom_site_label_3
_geom_torsion_atom_site_label_4
_geom_torsion
_geom_torsion_site_symmetry_1
_geom_torsion_site_symmetry_2
_geom_torsion_site_symmetry_3
_geom_torsion_site_symmetry_4
_geom_torsion_publ_flag
F1 C3 C4 F2 1.4(6) . . . . ?
F1 C3 C4 C5 -178.3(4) . . . . ?
F2 C4 C5 F3 0.2(6) . . . . ?
F2 C4 C5 C6 -179.5(4) . . . . ?
F3 C5 C6 F4 -0.8(6) . . . . ?
F3 C5 C6 C7 -180.0(4) . . . . ?
F4 C6 C7 F5 -0.8(5) . . . . ?
F4 C6 C7 C2 -179.7(3) . . . . ?
F6 C9 C10 F7 0.8(4) . . . . ?
F6 C9 C10 C11 180.0(3) . . . . ?
F7 C10 C11 F8 -0.6(5) . . . . ?
F7 C10 C11 C12 179.3(3) . . . . ?
F8 C11 C12 F9 0.1(5) . . . . ?
F8 C11 C12 C13 -180.0(3) . . . . ?
F9 C12 C13 F10 1.8(4) . . . . ?
F9 C12 C13 C8 179.3(3) . . . . ?
F11 C15 C16 F12 -1.5(4) . . . . ?
F11 C15 C16 C17 178.0(3) . . . . ?
F12 C16 C17 F13 0.2(5) . . . . ?
F12 C16 C17 C18 -179.5(3) . . . . ?
F13 C17 C18 F14 0.2(5) . . . . ?
F13 C17 C18 C19 -179.1(3) . . . . ?
F14 C18 C19 F15 -2.2(5) . . . . ?
F14 C18 C19 C14 179.0(3) . . . . ?
O1 C1 C2 C3 -127.0(4) . . . . ?
O1 C1 C2 C7 52.8(4) . . . . ?
O1 C1 C8 C9 6.9(4) . . . . ?
O1 C1 C8 C13 -170.2(3) . . . . ?
O1 C1 C14 C15 -121.3(3) . . . . ?
O1 C1 C14 C19 52.4(4) . . . . ?
O2 Si1 O2 Er1 30.97(3) 3_665 . . . ?
O2 Si1 O2 Er1 -30.97(4) 2_655 . . . ?
O2 Si1 O2 O2 -61.94(8) 2_655 . . 3_665 ?
O2 Si1 O2 O2 61.94(7) 3_665 . . 2_655 ?
C1 C2 C3 F1 -2.7(5) . . . . ?
C1 C2 C3 C4 178.5(3) . . . . ?
C1 C2 C7 F5 2.6(5) . . . . ?
C1 C2 C7 C6 -178.6(3) . . . . ?
C1 C8 C9 F6 2.3(5) . . . . ?
C1 C8 C9 C10 -177.7(3) . . . . ?
C1 C8 C13 F10 -4.4(4) . . . . ?
C1 C8 C13 C12 178.1(3) . . . . ?
C1 C14 C15 F11 -5.2(5) . . . . ?
C1 C14 C15 C16 174.5(3) . . . . ?
C1 C14 C19 F15 7.8(5) . . . . ?
C1 C14 C19 C18 -173.4(3) . . . . ?
C2 C1 C8 C9 123.0(3) . . . . ?
C2 C1 C8 C13 -54.1(4) . . . . ?
C2 C1 C14 C15 121.0(3) . . . . ?
C2 C1 C14 C19 -65.3(4) . . . . ?
C2 C3 C4 F2 -179.7(4) . . . . ?
C2 C3 C4 C5 0.6(6) . . . . ?
C3 C2 C7 F5 -177.5(3) . . . . ?
C3 C2 C7 C6 1.3(5) . . . . ?
C3 C4 C5 F3 179.9(4) . . . . ?
C3 C4 C5 C6 0.2(6) . . . . ?
C4 C5 C6 F4 178.9(4) . . . . ?
C4 C5 C6 C7 -0.3(6) . . . . ?
C5 C6 C7 F5 178.4(3) . . . . ?
C5 C6 C7 C2 -0.5(6) . . . . ?
C7 C2 C3 F1 177.5(3) . . . . ?
C7 C2 C3 C4 -1.4(5) . . . . ?
C8 C1 C2 C3 114.2(4) . . . . ?
C8 C1 C2 C7 -65.9(3) . . . . ?
C8 C1 C14 C15 1.2(4) . . . . ?
C8 C1 C14 C19 174.9(3) . . . . ?
C8 C9 C10 F7 -179.1(3) . . . . ?
C8 C9 C10 C11 0.0(5) . . . . ?
C9 C8 C13 F10 178.2(3) . . . . ?
C9 C8 C13 C12 0.7(4) . . . . ?
C9 C10 C11 F8 -179.7(3) . . . . ?
C9 C10 C11 C12 0.1(5) . . . . ?
C10 C11 C12 F9 -179.8(3) . . . . ?
C10 C11 C12 C13 0.2(5) . . . . ?
C11 C12 C13 F10 -178.2(3) . . . . ?
C11 C12 C13 C8 -0.7(5) . . . . ?
C13 C8 C9 F6 179.6(3) . . . . ?
C13 C8 C9 C10 -0.4(4) . . . . ?
C14 C1 C2 C3 -9.9(4) . . . . ?
C14 C1 C2 C7 169.9(3) . . . . ?
C14 C1 C8 C9 -112.8(3) . . . . ?
C14 C1 C8 C13 70.0(3) . . . . ?
C14 C15 C16 F12 178.8(3) . . . . ?
C14 C15 C16 C17 -1.7(5) . . . . ?
C15 C14 C19 F15 -177.8(3) . . . . ?
C15 C14 C19 C18 1.0(5) . . . . ?
C15 C16 C17 F13 -179.3(3) . . . . ?
C15 C16 C17 C18 0.9(5) . . . . ?
C16 C17 C18 F14 180.0(3) . . . . ?
C16 C17 C18 C19 0.7(5) . . . . ?
C17 C18 C19 F15 177.1(3) . . . . ?
C17 C18 C19 C14 -1.7(6) . . . . ?
C19 C14 C15 F11 -179.0(3) . . . . ?
C19 C14 C15 C16 0.7(5) . . . . ?
C20 Si1 O2 Er1 171(3) 3_665 . . . ?
C20 Si1 O2 Er1 54(3) 2_655 . . . ?
C20 Si1 O2 Er1 -71(3) . . . . ?
C20 Si1 O2 O2 23(3) 2_655 . . 3_665 ?
C20 Si1 O2 O2 140(3) 3_665 . . 3_665 ?
C20 Si1 O2 O2 -40(3) . . . 2_655 ?
C20 Si1 O2 O2 -158(3) 3_665 . . 2_655 ?
C20 Si1 O2 O2 85(3) 2_655 . . 2_655 ?
C20 Si1 O2 O2 -102(3) . . . 3_665 ?
C20' Si1 O2 Er1 -88(4) . . . . ?
C20' Si1 O2 Er1 171(3) 3_665 . . . ?
C20' Si1 O2 Er1 64(4) 2_655 . . . ?
C20' Si1 O2 O2 95(4) 2_655 . . 2_655 ?
C20' Si1 O2 O2 -57(4) . . . 2_655 ?
C20' Si1 O2 O2 33(4) 2_655 . . 3_665 ?
C20' Si1 O2 O2 -158(3) 3_665 . . 2_655 ?
C20' Si1 O2 O2 -119(4) . . . 3_665 ?
C20' Si1 O2 O2 140(3) 3_665 . . 3_665 ?
